data_1519461
loop_
_publ_author_name
'Butler, Ian R.'
'Coles, Simon J.'
'Hursthouse, Michael B.'

_publ_section_title
;
 C26H20FeN2O2
;
_journal_name_full 'Crystal Structure Report Archive'
_journal_page_first 907
_journal_year 2002
_chemical_formula_moiety 'C26 H20 Fe N2 O2'
_chemical_formula_sum 'C26 H20 Fe N2 O2'
_chemical_formula_weight 448.29
_space_group_IT_number 14
_symmetry_cell_setting monoclinic
_symmetry_space_group_name_Hall '-P 2ybc'
_symmetry_space_group_name_H-M 'P 1 21/c 1'
_atom_sites_solution_hydrogens geom
_atom_sites_solution_primary direct
_atom_sites_solution_secondary difmap
_cell_angle_alpha 90.00
_cell_angle_beta 111.319(2)
_cell_angle_gamma 90.00
_cell_formula_units_Z 4
_cell_length_a 13.0933(5)
_cell_length_b 10.3440(4)
_cell_length_c 15.4112(7)
_cell_measurement_reflns_used 29674
_cell_measurement_temperature 120(2)
_cell_measurement_theta_max 27.48
_cell_measurement_theta_min 2.91
_cell_volume 1944.42(14)
_computing_cell_refinement 'DENZO and COLLECT'
_computing_data_collection
;
'DENZO (Otwinowski and Minor, 1997) & COLLECT (Hooft, 1998) '
;
_computing_data_reduction 'DENZO and COLLECT'
_computing_publication_material SHELXL-97
_computing_structure_refinement 'SHELXL-97 (Sheldrick, 2008)'
_computing_structure_solution 'SHELXS-97 (Sheldrick, 2008)'
_diffrn_ambient_temperature 120(2)
_diffrn_measured_fraction_theta_full 0.992
_diffrn_measured_fraction_theta_max 0.992
_diffrn_measurement_device_type 'Enraf Nonius KappaCCD area detector'
_diffrn_measurement_method '\w and \f scans to fill Ewald sphere'
_diffrn_radiation_monochromator graphite
_diffrn_radiation_source 'Enraf Nonius FR591 rotating anode'
_diffrn_radiation_type MoK\a
_diffrn_radiation_wavelength 0.71073
_diffrn_reflns_av_R_equivalents 0.0534
_diffrn_reflns_av_sigmaI/netI 0.0461
_diffrn_reflns_limit_h_max 17
_diffrn_reflns_limit_h_min -14
_diffrn_reflns_limit_k_max 13
_diffrn_reflns_limit_k_min -13
_diffrn_reflns_limit_l_max 18
_diffrn_reflns_limit_l_min -20
_diffrn_reflns_number 16057
_diffrn_reflns_theta_full 27.49
_diffrn_reflns_theta_max 27.49
_diffrn_reflns_theta_min 3.34
_exptl_absorpt_coefficient_mu 0.803
_exptl_absorpt_correction_T_max 0.9097
_exptl_absorpt_correction_T_min 0.6895
_exptl_absorpt_correction_type multi-scan
_exptl_absorpt_process_details 'SORTAV (Blessing, 1997)'
_exptl_crystal_colour 'dark brown'
_exptl_crystal_density_diffrn 1.531
_exptl_crystal_density_method 'not measured'
_exptl_crystal_description plate
_exptl_crystal_F_000 928
_exptl_crystal_size_max 0.50
_exptl_crystal_size_mid 0.28
_exptl_crystal_size_min 0.12
_refine_diff_density_max 0.462
_refine_diff_density_min -0.555
_refine_diff_density_rms 0.066
_refine_ls_extinction_method none
_refine_ls_goodness_of_fit_ref 1.027
_refine_ls_hydrogen_treatment constr
_refine_ls_matrix_type full
_refine_ls_number_parameters 280
_refine_ls_number_reflns 4424
_refine_ls_number_restraints 0
_refine_ls_restrained_S_all 1.027
_refine_ls_R_factor_all 0.0511
_refine_ls_R_factor_gt 0.0357
_refine_ls_shift/su_max 0.000
_refine_ls_shift/su_mean 0.000
_refine_ls_structure_factor_coef Fsqd
_refine_ls_weighting_details 'calc w=1/[\s^2^(Fo^2^)+(0.0452P)^2^+0.5584P] where P=(Fo^2^+2Fc^2^)/3'
_refine_ls_weighting_scheme calc
_refine_ls_wR_factor_gt 0.0844
_refine_ls_wR_factor_ref 0.0920
_reflns_number_gt 3520
_reflns_number_total 4424
_reflns_threshold_expression >2\s(I)
_cod_data_source_file eCrystal-907.cif
_cod_data_source_block s92
_cod_depositor_comments
;
Citation :
Butler, Ian R. and Coles, Simon J. and Hursthouse, Michael B. (2002) 
University of Southampton, Crystal Structure Report Archive. 
(doi:10.5258/ecrystals/907)

More at:
http://ecrystals.chem.soton.ac.uk/907/

The following automatic conversions were performed:

'_symmetry_cell_setting' value 'Monoclinic' changed to 'monoclinic'
according to the built-in table from CIF Core dictionary named
'cif_core.dic' version 2.4.1 from 2010-06-29.

Automatic conversion script
Id: cif_fix_values 3105 2015-03-04 15:46:00Z robertas 
;
_cod_original_sg_symbol_H-M P2(1)/c
_cod_database_code 1519461

loop_
_symmetry_equiv_pos_as_xyz
'x, y, z'
'-x, y+1/2, -z+1/2'
'-x, -y, -z'
'x, -y-1/2, z-1/2'

loop_
_atom_site_label
_atom_site_type_symbol
_atom_site_fract_x
_atom_site_fract_y
_atom_site_fract_z
_atom_site_U_iso_or_equiv
_atom_site_adp_type
_atom_site_occupancy
_atom_site_symmetry_multiplicity
_atom_site_calc_flag
_atom_site_refinement_flags
_atom_site_disorder_assembly
_atom_site_disorder_group
C1 C 0.52176(14) 0.72470(17) 0.30959(12) 0.0184(4) Uani 1 1 d . . .
C2 C 0.44026(14) 0.63537(17) 0.31624(12) 0.0202(4) Uani 1 1 d . . .
H2 H 0.4425 0.5439 0.3120 0.024 Uiso 1 1 calc R . .
C3 C 0.35633(15) 0.70898(19) 0.33019(12) 0.0231(4) Uani 1 1 d . . .
H3 H 0.2929 0.6748 0.3380 0.028 Uiso 1 1 calc R . .
C4 C 0.38243(15) 0.84232(18) 0.33058(12) 0.0227(4) Uani 1 1 d . . .
H4 H 0.3395 0.9124 0.3382 0.027 Uiso 1 1 calc R . .
C5 C 0.48355(14) 0.85219(17) 0.31759(11) 0.0193(4) Uani 1 1 d . . .
H5 H 0.5201 0.9304 0.3146 0.023 Uiso 1 1 calc R . .
C6 C 0.62075(13) 0.68785(17) 0.29470(11) 0.0176(4) Uani 1 1 d . . .
H6 H 0.6274 0.5997 0.2803 0.021 Uiso 1 1 calc R . .
C7 C 0.70382(14) 0.76622(16) 0.29927(12) 0.0192(4) Uani 1 1 d . . .
H7 H 0.6988 0.8562 0.3094 0.023 Uiso 1 1 calc R . .
C8 C 0.80246(15) 0.71369(17) 0.28863(12) 0.0192(4) Uani 1 1 d . . .
C9 C 0.90185(14) 0.79816(16) 0.31154(12) 0.0184(4) Uani 1 1 d . . .
C10 C 0.99922(16) 0.97393(18) 0.38750(13) 0.0246(4) Uani 1 1 d . . .
H10 H 1.0050 1.0479 0.4255 0.030 Uiso 1 1 calc R . .
C11 C 1.08649(15) 0.94574(17) 0.36007(12) 0.0243(4) Uani 1 1 d . . .
H11 H 1.1503 0.9983 0.3793 0.029 Uiso 1 1 calc R . .
C12 C 1.07802(15) 0.83919(18) 0.30403(13) 0.0248(4) Uani 1 1 d . . .
H12 H 1.1350 0.8189 0.2819 0.030 Uiso 1 1 calc R . .
C13 C 0.98532(15) 0.76208(16) 0.28040(13) 0.0205(4) Uani 1 1 d . . .
H13 H 0.9788 0.6864 0.2438 0.025 Uiso 1 1 calc R . .
C14 C 0.37998(15) 0.73711(16) 0.07545(12) 0.0195(4) Uani 1 1 d . . .
C15 C 0.29913(15) 0.65098(18) 0.08646(12) 0.0221(4) Uani 1 1 d . . .
H15 H 0.2990 0.5594 0.0816 0.027 Uiso 1 1 calc R . .
C16 C 0.21973(15) 0.72684(18) 0.10588(13) 0.0239(4) Uani 1 1 d . . .
H16 H 0.1572 0.6947 0.1163 0.029 Uiso 1 1 calc R . .
C17 C 0.24960(15) 0.85932(18) 0.10703(12) 0.0233(4) Uani 1 1 d . . .
H17 H 0.2103 0.9308 0.1179 0.028 Uiso 1 1 calc R . .
C18 C 0.34804(15) 0.86573(17) 0.08911(11) 0.0211(4) Uani 1 1 d . . .
H18 H 0.3866 0.9426 0.0866 0.025 Uiso 1 1 calc R . .
C19 C 0.47815(14) 0.69512(17) 0.06100(11) 0.0193(4) Uani 1 1 d . . .
H19 H 0.4842 0.6054 0.0506 0.023 Uiso 1 1 calc R . .
C20 C 0.56137(15) 0.77082(17) 0.06097(12) 0.0202(4) Uani 1 1 d . . .
H20 H 0.5582 0.8613 0.0702 0.024 Uiso 1 1 calc R . .
C21 C 0.65686(15) 0.71537(18) 0.04685(12) 0.0203(4) Uani 1 1 d . . .
C22 C 0.75337(15) 0.80250(17) 0.05790(12) 0.0192(4) Uani 1 1 d . . .
C23 C 0.84613(16) 0.98977(18) 0.11327(13) 0.0268(4) Uani 1 1 d . . .
H23 H 0.8508 1.0706 0.1437 0.032 Uiso 1 1 calc R . .
C24 C 0.93123(16) 0.95494(18) 0.08493(13) 0.0261(4) Uani 1 1 d . . .
H24 H 0.9929 1.0099 0.0966 0.031 Uiso 1 1 calc R . .
C25 C 0.92438(16) 0.83866(18) 0.03938(12) 0.0249(4) Uani 1 1 d . . .
H25 H 0.9806 0.8128 0.0178 0.030 Uiso 1 1 calc R . .
C26 C 0.83405(16) 0.76010(17) 0.02560(13) 0.0223(4) Uani 1 1 d . . .
H26 H 0.8274 0.6792 -0.0052 0.027 Uiso 1 1 calc R . .
N1 N 0.90726(12) 0.90346(14) 0.36379(10) 0.0221(3) Uani 1 1 d . . .
N2 N 0.75740(13) 0.91622(14) 0.10036(11) 0.0231(3) Uani 1 1 d . . .
O1 O 0.80776(11) 0.60166(12) 0.26353(9) 0.0258(3) Uani 1 1 d . . .
O2 O 0.66227(11) 0.60134(12) 0.02684(9) 0.0254(3) Uani 1 1 d . . .
Fe1 Fe 0.37105(2) 0.75816(2) 0.206129(17) 0.01663(9) Uani 1 1 d . . .

loop_
_atom_site_aniso_label
_atom_site_aniso_U_11
_atom_site_aniso_U_22
_atom_site_aniso_U_33
_atom_site_aniso_U_23
_atom_site_aniso_U_13
_atom_site_aniso_U_12
C1 0.0138(9) 0.0249(9) 0.0152(9) 0.0012(7) 0.0038(7) 0.0005(7)
C2 0.0173(9) 0.0226(9) 0.0206(9) 0.0022(7) 0.0068(7) -0.0002(7)
C3 0.0174(10) 0.0335(10) 0.0199(9) 0.0040(8) 0.0086(7) -0.0004(8)
C4 0.0219(10) 0.0295(10) 0.0165(8) -0.0027(8) 0.0065(7) 0.0043(8)
C5 0.0180(9) 0.0220(9) 0.0166(8) -0.0013(7) 0.0048(7) -0.0009(7)
C6 0.0156(9) 0.0212(9) 0.0146(8) 0.0014(7) 0.0038(7) 0.0024(7)
C7 0.0159(9) 0.0214(9) 0.0199(9) 0.0001(7) 0.0060(7) 0.0009(7)
C8 0.0179(9) 0.0233(9) 0.0167(8) 0.0023(7) 0.0067(7) -0.0002(7)
C9 0.0174(9) 0.0209(8) 0.0164(8) 0.0041(7) 0.0057(7) 0.0012(7)
C10 0.0257(10) 0.0247(9) 0.0250(9) -0.0015(8) 0.0110(8) -0.0055(8)
C11 0.0182(10) 0.0273(9) 0.0258(10) 0.0045(8) 0.0061(8) -0.0055(8)
C12 0.0171(10) 0.0299(10) 0.0304(10) 0.0042(8) 0.0124(8) 0.0013(8)
C13 0.0176(9) 0.0231(9) 0.0216(9) 0.0006(7) 0.0079(7) 0.0016(7)
C14 0.0165(9) 0.0244(9) 0.0148(8) -0.0013(7) 0.0024(7) -0.0019(7)
C15 0.0187(10) 0.0236(9) 0.0213(9) -0.0035(7) 0.0039(7) -0.0017(7)
C16 0.0128(9) 0.0326(10) 0.0238(9) -0.0025(8) 0.0037(7) -0.0033(7)
C17 0.0165(9) 0.0281(9) 0.0220(9) -0.0013(8) 0.0030(7) 0.0046(7)
C18 0.0206(10) 0.0234(9) 0.0162(8) 0.0021(7) 0.0029(7) 0.0013(7)
C19 0.0193(9) 0.0234(9) 0.0139(8) -0.0020(7) 0.0044(7) 0.0017(7)
C20 0.0193(10) 0.0233(9) 0.0168(9) -0.0027(7) 0.0053(7) 0.0011(7)
C21 0.0189(9) 0.0265(9) 0.0145(9) 0.0002(7) 0.0049(7) 0.0017(7)
C22 0.0183(9) 0.0234(9) 0.0156(8) 0.0028(7) 0.0056(7) 0.0023(7)
C23 0.0234(10) 0.0237(9) 0.0328(10) -0.0028(8) 0.0099(8) -0.0006(8)
C24 0.0187(10) 0.0297(10) 0.0291(10) 0.0059(8) 0.0076(8) -0.0012(8)
C25 0.0211(10) 0.0341(10) 0.0220(9) 0.0061(8) 0.0108(8) 0.0048(8)
C26 0.0219(10) 0.0280(10) 0.0169(9) 0.0011(7) 0.0070(7) 0.0030(7)
N1 0.0203(8) 0.0250(8) 0.0233(8) 0.0000(7) 0.0108(6) -0.0040(6)
N2 0.0196(8) 0.0244(8) 0.0259(8) -0.0003(7) 0.0087(6) 0.0009(6)
O1 0.0227(7) 0.0222(6) 0.0360(8) -0.0055(6) 0.0147(6) -0.0025(5)
O2 0.0236(7) 0.0232(6) 0.0305(7) -0.0044(6) 0.0110(6) 0.0011(5)
Fe1 0.01262(14) 0.02010(15) 0.01689(15) -0.00026(10) 0.00504(10) 0.00010(9)

loop_
_atom_type_symbol
_atom_type_description
_atom_type_scat_dispersion_real
_atom_type_scat_dispersion_imag
_atom_type_scat_source
C C 0.0033 0.0016 'International Tables Vol C Tables 4.2.6.8 and 6.1.1.4'
H H 0.0000 0.0000 'International Tables Vol C Tables 4.2.6.8 and 6.1.1.4'
N N 0.0061 0.0033 'International Tables Vol C Tables 4.2.6.8 and 6.1.1.4'
O O 0.0106 0.0060 'International Tables Vol C Tables 4.2.6.8 and 6.1.1.4'
Fe Fe 0.3463 0.8444 'International Tables Vol C Tables 4.2.6.8 and 6.1.1.4'

loop_
_geom_angle_atom_site_label_1
_geom_angle_atom_site_label_2
_geom_angle_atom_site_label_3
_geom_angle
_geom_angle_site_symmetry_1
_geom_angle_site_symmetry_3
C5 C1 C2 107.05(16) . .
C5 C1 C6 128.13(16) . .
C2 C1 C6 124.79(16) . .
C5 C1 Fe1 69.30(10) . .
C2 C1 Fe1 68.81(10) . .
C6 C1 Fe1 125.52(12) . .
C3 C2 C1 107.52(16) . .
C3 C2 Fe1 70.03(10) . .
C1 C2 Fe1 70.12(10) . .
C3 C2 H2 126.2 . .
C1 C2 H2 126.2 . .
Fe1 C2 H2 125.2 . .
C2 C3 C4 108.90(16) . .
C2 C3 Fe1 69.59(10) . .
C4 C3 Fe1 70.10(10) . .
C2 C3 H3 125.5 . .
C4 C3 H3 125.5 . .
Fe1 C3 H3 126.3 . .
C5 C4 C3 107.82(16) . .
C5 C4 Fe1 69.71(10) . .
C3 C4 Fe1 69.52(10) . .
C5 C4 H4 126.1 . .
C3 C4 H4 126.1 . .
Fe1 C4 H4 126.2 . .
C4 C5 C1 108.69(15) . .
C4 C5 Fe1 70.16(10) . .
C1 C5 Fe1 70.06(10) . .
C4 C5 H5 125.7 . .
C1 C5 H5 125.7 . .
Fe1 C5 H5 125.7 . .
C7 C6 C1 126.15(16) . .
C7 C6 H6 116.9 . .
C1 C6 H6 116.9 . .
C6 C7 C8 120.17(16) . .
C6 C7 H7 119.9 . .
C8 C7 H7 119.9 . .
O1 C8 C7 122.49(16) . .
O1 C8 C9 118.63(16) . .
C7 C8 C9 118.87(15) . .
N1 C9 C13 123.17(16) . .
N1 C9 C8 117.81(16) . .
C13 C9 C8 118.99(16) . .
N1 C10 C11 124.14(17) . .
N1 C10 H10 117.9 . .
C11 C10 H10 117.9 . .
C12 C11 C10 118.14(17) . .
C12 C11 H11 120.9 . .
C10 C11 H11 120.9 . .
C11 C12 C13 119.18(17) . .
C11 C12 H12 120.4 . .
C13 C12 H12 120.4 . .
C12 C13 C9 118.46(17) . .
C12 C13 H13 120.8 . .
C9 C13 H13 120.8 . .
C18 C14 C15 106.91(16) . .
C18 C14 C19 128.58(16) . .
C15 C14 C19 124.33(16) . .
C18 C14 Fe1 68.70(10) . .
C15 C14 Fe1 69.30(10) . .
C19 C14 Fe1 123.23(12) . .
C16 C15 C14 108.00(16) . .
C16 C15 Fe1 69.23(10) . .
C14 C15 Fe1 69.92(10) . .
C16 C15 H15 126.0 . .
C14 C15 H15 126.0 . .
Fe1 C15 H15 126.4 . .
C15 C16 C17 108.43(16) . .
C15 C16 Fe1 70.39(10) . .
C17 C16 Fe1 69.65(10) . .
C15 C16 H16 125.8 . .
C17 C16 H16 125.8 . .
Fe1 C16 H16 125.8 . .
C18 C17 C16 107.96(16) . .
C18 C17 Fe1 69.74(10) . .
C16 C17 Fe1 69.67(10) . .
C18 C17 H17 126.0 . .
C16 C17 H17 126.0 . .
Fe1 C17 H17 126.1 . .
C17 C18 C14 108.69(16) . .
C17 C18 Fe1 69.82(10) . .
C14 C18 Fe1 70.56(10) . .
C17 C18 H18 125.7 . .
C14 C18 H18 125.7 . .
Fe1 C18 H18 125.5 . .
C20 C19 C14 126.23(17) . .
C20 C19 H19 116.9 . .
C14 C19 H19 116.9 . .
C19 C20 C21 120.63(17) . .
C19 C20 H20 119.7 . .
C21 C20 H20 119.7 . .
O2 C21 C20 123.02(17) . .
O2 C21 C22 118.63(17) . .
C20 C21 C22 118.35(16) . .
N2 C22 C26 123.49(17) . .
N2 C22 C21 117.54(16) . .
C26 C22 C21 118.96(16) . .
N2 C23 C24 123.96(17) . .
N2 C23 H23 118.0 . .
C24 C23 H23 118.0 . .
C25 C24 C23 118.48(18) . .
C25 C24 H24 120.8 . .
C23 C24 H24 120.8 . .
C24 C25 C26 118.90(18) . .
C24 C25 H25 120.6 . .
C26 C25 H25 120.6 . .
C25 C26 C22 118.46(17) . .
C25 C26 H26 120.8 . .
C22 C26 H26 120.8 . .
C10 N1 C9 116.86(16) . .
C23 N2 C22 116.69(16) . .
C18 Fe1 C17 40.44(7) . .
C18 Fe1 C16 68.22(7) . .
C17 Fe1 C16 40.69(7) . .
C18 Fe1 C2 161.16(7) . .
C17 Fe1 C2 157.63(8) . .
C16 Fe1 C2 122.84(8) . .
C18 Fe1 C3 157.15(8) . .
C17 Fe1 C3 120.71(8) . .
C16 Fe1 C3 105.70(8) . .
C2 Fe1 C3 40.39(7) . .
C18 Fe1 C5 108.08(7) . .
C17 Fe1 C5 120.52(7) . .
C16 Fe1 C5 155.26(7) . .
C2 Fe1 C5 68.56(7) . .
C3 Fe1 C5 67.71(7) . .
C18 Fe1 C4 121.87(7) . .
C17 Fe1 C4 104.60(7) . .
C16 Fe1 C4 119.45(8) . .
C2 Fe1 C4 68.32(7) . .
C3 Fe1 C4 40.37(7) . .
C5 Fe1 C4 40.14(7) . .
C18 Fe1 C15 68.36(7) . .
C17 Fe1 C15 68.25(7) . .
C16 Fe1 C15 40.38(7) . .
C2 Fe1 C15 109.15(7) . .
C3 Fe1 C15 122.16(8) . .
C5 Fe1 C15 163.12(7) . .
C4 Fe1 C15 156.04(8) . .
C18 Fe1 C1 124.38(7) . .
C17 Fe1 C1 157.88(7) . .
C16 Fe1 C1 161.20(8) . .
C2 Fe1 C1 41.06(7) . .
C3 Fe1 C1 68.08(7) . .
C5 Fe1 C1 40.64(7) . .
C4 Fe1 C1 68.10(7) . .
C15 Fe1 C1 126.69(7) . .
C18 Fe1 C14 40.73(7) . .
C17 Fe1 C14 68.37(7) . .
C16 Fe1 C14 68.33(7) . .
C2 Fe1 C14 125.18(7) . .
C3 Fe1 C14 159.52(7) . .
C5 Fe1 C14 125.85(7) . .
C4 Fe1 C14 159.82(7) . .
C15 Fe1 C14 40.78(7) . .
C1 Fe1 C14 110.93(7) . .

loop_
_geom_bond_atom_site_label_1
_geom_bond_atom_site_label_2
_geom_bond_distance
_geom_bond_site_symmetry_2
C1 C5 1.432(2) .
C1 C2 1.443(2) .
C1 C6 1.447(2) .
C1 Fe1 2.0659(17) .
C2 C3 1.416(3) .
C2 Fe1 2.0484(17) .
C2 H2 0.9500 .
C3 C4 1.420(3) .
C3 Fe1 2.0542(18) .
C3 H3 0.9500 .
C4 C5 1.413(3) .
C4 Fe1 2.0618(17) .
C4 H4 0.9500 .
C5 Fe1 2.0559(17) .
C5 H5 0.9500 .
C6 C7 1.338(2) .
C6 H6 0.9500 .
C7 C8 1.464(3) .
C7 H7 0.9500 .
C8 O1 1.232(2) .
C8 C9 1.499(3) .
C9 N1 1.341(2) .
C9 C13 1.395(2) .
C10 N1 1.340(2) .
C10 C11 1.386(3) .
C10 H10 0.9500 .
C11 C12 1.380(3) .
C11 H11 0.9500 .
C12 C13 1.386(3) .
C12 H12 0.9500 .
C13 H13 0.9500 .
C14 C18 1.433(2) .
C14 C15 1.440(3) .
C14 C19 1.449(3) .
C14 Fe1 2.0708(18) .
C15 C16 1.418(3) .
C15 Fe1 2.0626(17) .
C15 H15 0.9500 .
C16 C17 1.423(3) .
C16 Fe1 2.0473(18) .
C16 H16 0.9500 .
C17 C18 1.415(3) .
C17 Fe1 2.0471(18) .
C17 H17 0.9500 .
C18 Fe1 2.0460(17) .
C18 H18 0.9500 .
C19 C20 1.342(3) .
C19 H19 0.9500 .
C20 C21 1.462(3) .
C20 H20 0.9500 .
C21 O2 1.228(2) .
C21 C22 1.511(3) .
C22 N2 1.338(2) .
C22 C26 1.392(3) .
C23 N2 1.342(2) .
C23 C24 1.384(3) .
C23 H23 0.9500 .
C24 C25 1.379(3) .
C24 H24 0.9500 .
C25 C26 1.386(3) .
C25 H25 0.9500 .
C26 H26 0.9500 .
